data_2239730
loop_
_publ_author_name
'F\'ed\`ele, Lionel'
'Sauvage, Fr\'ed\'eric'
'Becuwe, Matthieu'
'Chotard, Jean-No\"el'

_publ_section_title
;
 Poly[\m~6~-(naphthalene-2,6-dicarboxylato)-bis(aqualithium)]
;
_journal_coeditor_code PJ2011
_journal_issue 8
_journal_name_full 'Acta Crystallographica Section E'
_journal_page_first m288
_journal_paper_doi 10.1107/S1600536814013130
_journal_volume 70
_journal_year 2014
_chemical_formula_iupac '[Li2 (C12 H6 O4) (H2 O)2]'
_chemical_formula_moiety '2 (Li +), C12 H6 O4 2-, 2(H2 O)'
_chemical_formula_sum 'C12 H10 Li2 O6'
_chemical_formula_weight 264.08
_chemical_name_systematic
;
Poly[\m~6~-(naphthalene-2,6-dicarboxylato)-bis(aqualithium)]
;
_space_group_IT_number 15
_symmetry_cell_setting monoclinic
_symmetry_space_group_name_Hall '-C 2yc'
_symmetry_space_group_name_H-M 'C 1 2/c 1'
_atom_sites_solution_hydrogens geom
_atom_sites_solution_primary direct
_atom_sites_solution_secondary difmap
_audit_creation_method SHELXL-97
_cell_angle_alpha 90.00
_cell_angle_beta 90.325(3)
_cell_angle_gamma 90.00
_cell_formula_units_Z 4
_cell_length_a 23.5695(18)
_cell_length_b 6.8115(5)
_cell_length_c 7.5327(6)
_cell_measurement_temperature 293(2)
_cell_volume 1209.31(16)
_computing_cell_refinement 'SAINT (Bruker, 2007)'
_computing_data_collection 'APEX2 (Bruker, 2007)'
_computing_data_reduction 'SAINT (Bruker, 2007)'
_computing_molecular_graphics '<i>VESTA</i> (Momma & Izumi, 2011)'
_computing_publication_material 'publCIF (Westrip, 2010)'
_computing_structure_refinement '<i>SHELXLE</i> (H\"ubschle <i>et al.</i>, 2011)'
_computing_structure_solution 'SHELXS97 (Sheldrick, 2008)'
_diffrn_ambient_temperature 293(2)
_diffrn_measured_fraction_theta_full 0.998
_diffrn_measured_fraction_theta_max 0.998
_diffrn_measurement_device_type 'Bruker D8 Venture'
_diffrn_measurement_method 'phi scan'
_diffrn_radiation_monochromator 'multilayer optics'
_diffrn_radiation_source 'fine-focus sealed tube'
_diffrn_radiation_type MoK\a
_diffrn_radiation_wavelength 0.71073
_diffrn_reflns_av_R_equivalents 0.0503
_diffrn_reflns_av_sigmaI/netI 0.0270
_diffrn_reflns_limit_h_max 29
_diffrn_reflns_limit_h_min -30
_diffrn_reflns_limit_k_max 8
_diffrn_reflns_limit_k_min -8
_diffrn_reflns_limit_l_max 9
_diffrn_reflns_limit_l_min -9
_diffrn_reflns_number 12848
_diffrn_reflns_theta_full 27.50
_diffrn_reflns_theta_max 27.50
_diffrn_reflns_theta_min 3.11
_exptl_absorpt_coefficient_mu 0.114
_exptl_absorpt_correction_T_max 0.746
_exptl_absorpt_correction_T_min 0.707
_exptl_absorpt_correction_type multi-scan
_exptl_absorpt_process_details '(SADABS; Bruker, 2007)'
_exptl_crystal_colour colourless
_exptl_crystal_density_diffrn 1.450
_exptl_crystal_density_method 'not measured'
_exptl_crystal_description prism
_exptl_crystal_F_000 544
_exptl_crystal_size_max 0.117
_exptl_crystal_size_mid 0.050
_exptl_crystal_size_min 0.027
_refine_diff_density_max 0.229
_refine_diff_density_min -0.241
_refine_ls_extinction_method none
_refine_ls_goodness_of_fit_ref 1.056
_refine_ls_hydrogen_treatment mixed
_refine_ls_matrix_type full
_refine_ls_number_parameters 99
_refine_ls_number_reflns 1388
_refine_ls_number_restraints 0
_refine_ls_restrained_S_all 1.056
_refine_ls_R_factor_all 0.0695
_refine_ls_R_factor_gt 0.0433
_refine_ls_shift/su_max 0.010
_refine_ls_shift/su_mean 0.002
_refine_ls_structure_factor_coef Fsqd
_refine_ls_weighting_details 'calc w=1/[\s^2^(Fo^2^)+(0.0452P)^2^+1.0165P] where P=(Fo^2^+2Fc^2^)/3'
_refine_ls_weighting_scheme calc
_refine_ls_wR_factor_gt 0.0996
_refine_ls_wR_factor_ref 0.1093
_reflns_number_gt 1032
_reflns_number_total 1388
_reflns_threshold_expression I>2sigma(I)
_cod_data_source_file pj2011sup1.cif
_cod_data_source_block I
_cod_depositor_comments
;

2019-10-14
Z value and formula fixed to values more according to usual
chemical conventions.                 miguel
;
_cod_original_formula_sum 'C6 H5 Li O3'
_cod_original_formula_weight 132.04
_cod_original_formula_moiety 'C6 H5 Li O3'
_cod_original_formula_units_Z 8
_cod_original_sg_symbol_H-M 'C 2/c'
_cod_database_code 2239730
_cod_database_fobs_code 2239730

loop_
_symmetry_equiv_pos_as_xyz
'x, y, z'
'-x, y, -z+1/2'
'x+1/2, y+1/2, z'
'-x+1/2, y+1/2, -z+1/2'
'-x, -y, -z'
'x, -y, z-1/2'
'-x+1/2, -y+1/2, -z'
'x+1/2, -y+1/2, z-1/2'

loop_
_atom_site_type_symbol
_atom_site_label
_atom_site_fract_x
_atom_site_fract_y
_atom_site_fract_z
_atom_site_U_iso_or_equiv
_atom_site_adp_type
_atom_site_calc_flag
_atom_site_refinement_flags
_atom_site_occupancy
_atom_site_symmetry_multiplicity
O O1 0.06322(5) 0.42265(18) 0.41860(17) 0.0357(3) Uani d . 1 1
H H1W 0.0611(12) 0.761(5) 0.695(4) 0.082(10) Uiso d . 1 1
H H2W 0.0553(11) 0.949(5) 0.635(4) 0.089(10) Uiso d . 1 1
O O2 0.05985(7) 0.8245(3) 0.6045(2) 0.0496(4) Uani d . 1 1
O O3 -0.05040(4) 0.75789(19) 0.34106(15) 0.0323(3) Uani d . 1 1
C C1 0.08206(6) 0.3193(2) 0.5432(2) 0.0252(4) Uani d . 1 1
C C2 0.14481(6) 0.2809(2) 0.5548(2) 0.0251(4) Uani d . 1 1
C C3 0.17876(6) 0.3237(2) 0.4137(2) 0.0261(4) Uani d . 1 1
H H3 0.1627 0.3764 0.3112 0.031 Uiso calc R 1 1
C C4 0.23825(6) 0.2893(2) 0.4209(2) 0.0245(4) Uani d . 1 1
C C5 0.22574(7) 0.1697(3) 0.7239(2) 0.0300(4) Uani d . 1 1
H H4 0.2412 0.1206 0.8288 0.036 Uiso calc R 1 1
C C6 0.16892(7) 0.2010(3) 0.7120(2) 0.0303(4) Uani d . 1 1
H H5 0.1457 0.1700 0.8074 0.036 Uiso calc R 1 1
Li Li1 0.03075(12) 0.6849(4) 0.4040(4) 0.0305(6) Uani d . 1 1

loop_
_atom_site_aniso_label
_atom_site_aniso_U_11
_atom_site_aniso_U_22
_atom_site_aniso_U_33
_atom_site_aniso_U_12
_atom_site_aniso_U_13
_atom_site_aniso_U_23
O1 0.0262(6) 0.0378(7) 0.0432(7) 0.0097(5) -0.0039(5) 0.0041(6)
O2 0.0714(11) 0.0404(9) 0.0367(8) -0.0102(8) -0.0102(7) -0.0003(7)
O3 0.0197(5) 0.0452(7) 0.0322(6) -0.0007(5) 0.0075(5) -0.0052(6)
C1 0.0190(7) 0.0253(8) 0.0313(9) 0.0018(6) 0.0016(6) -0.0084(7)
C2 0.0180(7) 0.0241(8) 0.0333(9) 0.0019(6) 0.0022(6) -0.0009(7)
C3 0.0208(8) 0.0285(8) 0.0290(8) 0.0037(7) -0.0011(6) 0.0035(7)
C4 0.0215(8) 0.0236(8) 0.0283(8) 0.0021(6) 0.0010(6) 0.0023(7)
C5 0.0241(8) 0.0365(9) 0.0293(9) 0.0035(7) 0.0005(6) 0.0096(8)
C6 0.0239(8) 0.0366(9) 0.0304(9) 0.0016(7) 0.0063(6) 0.0053(7)
Li1 0.0275(14) 0.0337(15) 0.0302(14) 0.0016(12) -0.0007(11) 0.0021(12)

loop_
_atom_type_symbol
_atom_type_description
_atom_type_scat_dispersion_real
_atom_type_scat_dispersion_imag
_atom_type_scat_source
C C 0.0033 0.0016 'International Tables Vol C Tables 4.2.6.8 and 6.1.1.4'
H H 0.0000 0.0000 'International Tables Vol C Tables 4.2.6.8 and 6.1.1.4'
O O 0.0106 0.0060 'International Tables Vol C Tables 4.2.6.8 and 6.1.1.4'
Li Li -0.0003 0.0001 'International Tables Vol C Tables 4.2.6.8 and 6.1.1.4'

loop_
_geom_angle_atom_site_label_1
_geom_angle_atom_site_label_2
_geom_angle_atom_site_label_3
_geom_angle_site_symmetry_1
_geom_angle_site_symmetry_3
_geom_angle
C1 O1 Li1 . . 134.09(14)
Li1 O2 H1W . . 114(2)
Li1 O2 H2W . . 129.8(19)
H1W O2 H2W . . 107(3)
C1 O3 Li1 5_566 2 133.11(14)
C1 O3 Li1 5_566 . 107.22(13)
Li1 O3 Li1 2 . 86.02(13)
O1 C1 O3 . 5_566 122.81(14)
O1 C1 C2 . . 119.05(14)
O3 C1 C2 5_566 . 118.13(14)
O1 C1 Li1 . 5_566 76.73(11)
O3 C1 Li1 5_566 5_566 46.09(10)
C2 C1 Li1 . 5_566 164.10(13)
C3 C2 C6 . . 119.84(14)
C3 C2 C1 . . 119.89(14)
C6 C2 C1 . . 120.27(14)
C2 C3 C4 . . 121.15(15)
C2 C3 H3 . . 119.4
C4 C3 H3 . . 119.4
C5 C4 C4 7_556 7_556 119.35(17)
C5 C4 C3 7_556 . 122.30(14)
C4 C4 C3 7_556 . 118.35(17)
C6 C5 C4 . 7_556 120.93(15)
C6 C5 H4 . . 119.5
C4 C5 H4 7_556 . 119.5
C5 C6 C2 . . 120.35(15)
C5 C6 H5 . . 119.8
C2 C6 H5 . . 119.8
O2 Li1 O1 . . 105.84(15)
O2 Li1 O3 . 2 122.04(16)
O1 Li1 O3 . 2 100.98(14)
O2 Li1 O3 . . 113.35(15)
O1 Li1 O3 . . 127.43(16)
O3 Li1 O3 2 . 86.88(12)
O2 Li1 C1 . 5_566 103.83(13)
O1 Li1 C1 . 5_566 111.74(13)
O3 Li1 C1 2 5_566 112.28(13)
O3 Li1 C1 . 5_566 26.69(6)
O2 Li1 Li1 . 2 149.25(11)
O1 Li1 Li1 . 2 104.78(10)
O3 Li1 Li1 2 2 47.92(9)
O3 Li1 Li1 . 2 46.06(9)
C1 Li1 Li1 5_566 2 66.74(11)
O2 Li1 Li1 . 5_566 101.12(15)
O1 Li1 Li1 . 5_566 55.92(10)
O3 Li1 Li1 2 5_566 136.12(18)
O3 Li1 Li1 . 5_566 82.63(12)
C1 Li1 Li1 5_566 5_566 58.82(9)
Li1 Li1 Li1 2 5_566 98.18(13)

loop_
_geom_bond_atom_site_label_1
_geom_bond_atom_site_label_2
_geom_bond_site_symmetry_2
_geom_bond_distance
O1 C1 . 1.253(2)
O1 Li1 . 1.946(3)
O2 Li1 . 1.910(3)
O2 H1W . 0.81(3)
O2 H2W . 0.89(3)
O3 C1 5_566 1.265(2)
O3 Li1 2 1.969(3)
O3 Li1 . 2.030(3)
C1 O3 5_566 1.265(2)
C1 C2 . 1.504(2)
C1 Li1 5_566 2.691(3)
C2 C3 . 1.365(2)
C2 C6 . 1.419(2)
C3 C4 . 1.422(2)
C3 H3 . 0.9300
C4 C5 7_556 1.414(2)
C4 C4 7_556 1.417(3)
C5 C6 . 1.359(2)
C5 C4 7_556 1.414(2)
C5 H4 . 0.9300
C6 H5 . 0.9300
Li1 O3 2 1.969(3)
Li1 C1 5_566 2.691(3)
Li1 Li1 2 2.728(6)
Li1 Li1 5_566 3.250(6)

loop_
_geom_hbond_atom_site_label_D
_geom_hbond_atom_site_label_H
_geom_hbond_atom_site_label_A
_geom_hbond_site_symmetry_A
_geom_hbond_distance_DH
_geom_hbond_distance_HA
_geom_hbond_distance_DA
_geom_hbond_angle_DHA
O2 H1W O1 6_566 0.81(3) 2.10(3) 2.905(2) 176(3)
O2 H2W O3 5_576 0.89(3) 2.01(3) 2.883(2) 169(3)

loop_
_geom_torsion_atom_site_label_1
_geom_torsion_atom_site_label_2
_geom_torsion_atom_site_label_3
_geom_torsion_atom_site_label_4
_geom_torsion_site_symmetry_1
_geom_torsion_site_symmetry_4
_geom_torsion
Li1 O1 C1 O3 . 5_566 71.7(2)
Li1 O1 C1 C2 . . -109.69(19)
Li1 O1 C1 Li1 . 5_566 72.46(19)
O1 C1 C2 C3 . . -13.1(2)
O3 C1 C2 C3 5_566 . 165.63(15)
Li1 C1 C2 C3 5_566 . 159.3(4)
O1 C1 C2 C6 . . 166.67(15)
O3 C1 C2 C6 5_566 . -14.6(2)
Li1 C1 C2 C6 5_566 . -21.0(5)
C6 C2 C3 C4 . . 0.2(3)
C1 C2 C3 C4 . . 179.88(14)
C2 C3 C4 C5 . 7_556 179.28(16)
C2 C3 C4 C4 . 7_556 -0.5(3)
C4 C5 C6 C2 7_556 . -1.7(3)
C3 C2 C6 C5 . . 1.0(3)
C1 C2 C6 C5 . . -178.74(15)
C1 O1 Li1 O2 . . 24.8(2)
C1 O1 Li1 O3 . 2 152.87(15)
C1 O1 Li1 O3 . . -112.6(2)
C1 O1 Li1 C1 . 5_566 -87.6(2)
C1 O1 Li1 Li1 . 2 -158.04(16)
C1 O1 Li1 Li1 . 5_566 -68.08(18)
C1 O3 Li1 O2 5_566 . -73.79(18)
Li1 O3 Li1 O2 2 . 152.12(13)
C1 O3 Li1 O1 5_566 . 61.0(2)
Li1 O3 Li1 O1 2 . -73.05(18)
C1 O3 Li1 O3 5_566 2 162.48(11)
Li1 O3 Li1 O3 2 2 28.40(17)
Li1 O3 Li1 C1 2 5_566 -134.08(16)
C1 O3 Li1 Li1 5_566 2 134.08(16)
C1 O3 Li1 Li1 5_566 5_566 25.18(15)
Li1 O3 Li1 Li1 2 5_566 -108.90(8)
